data_2228737
loop_
_publ_author_name
'Lei, Yan'

_publ_section_title
;
 3-Chloro-<i>N</i>'-(2,4-dichlorobenzylidene)benzohydrazide
;
_journal_coeditor_code HB5766
_journal_issue 1
_journal_name_full 'Acta Crystallographica Section E'
_journal_page_first o162
_journal_paper_doi 10.1107/S1600536810051913
_journal_volume 67
_journal_year 2011
_chemical_formula_iupac 'C14 H9 Cl3 N2 O'
_chemical_formula_moiety 'C14 H9 Cl3 N2 O'
_chemical_formula_sum 'C14 H9 Cl3 N2 O'
_chemical_formula_weight 327.58
_chemical_name_systematic
;
3-Chloro-<i>N</i>'-(2,4-dichlorobenzylidene)benzohydrazide
;
_space_group_IT_number 14
_symmetry_cell_setting monoclinic
_symmetry_space_group_name_Hall '-P 2ybc'
_symmetry_space_group_name_H-M 'P 1 21/c 1'
_atom_sites_solution_hydrogens geom
_atom_sites_solution_primary direct
_atom_sites_solution_secondary difmap
_audit_creation_method SHELXL-97
_cell_angle_alpha 90.00
_cell_angle_beta 97.582(3)
_cell_angle_gamma 90.00
_cell_formula_units_Z 4
_cell_length_a 12.372(3)
_cell_length_b 14.071(2)
_cell_length_c 8.332(2)
_cell_measurement_reflns_used 1072
_cell_measurement_temperature 298(2)
_cell_measurement_theta_max 25.1
_cell_measurement_theta_min 2.3
_cell_volume 1437.8(5)
_computing_cell_refinement 'SAINT (Bruker, 2000)'
_computing_data_collection 'SMART (Bruker, 2000)'
_computing_data_reduction 'SAINT (Bruker, 2000)'
_computing_molecular_graphics 'SHELXTL (Sheldrick, 2008)'
_computing_publication_material 'SHELXTL (Sheldrick, 2008)'
_computing_structure_refinement 'SHELXL97 (Sheldrick, 2008)'
_computing_structure_solution 'SHELXS97 (Sheldrick, 2008)'
_diffrn_ambient_temperature 298(2)
_diffrn_measured_fraction_theta_full 0.981
_diffrn_measured_fraction_theta_max 0.981
_diffrn_measurement_device_type 'Bruker SMART CCD'
_diffrn_measurement_method \w
_diffrn_radiation_monochromator graphite
_diffrn_radiation_source 'fine-focus sealed tube'
_diffrn_radiation_type MoK\a
_diffrn_radiation_wavelength 0.71073
_diffrn_reflns_av_R_equivalents 0.0415
_diffrn_reflns_av_sigmaI/netI 0.0638
_diffrn_reflns_limit_h_max 11
_diffrn_reflns_limit_h_min -15
_diffrn_reflns_limit_k_max 17
_diffrn_reflns_limit_k_min -17
_diffrn_reflns_limit_l_max 10
_diffrn_reflns_limit_l_min -10
_diffrn_reflns_number 7125
_diffrn_reflns_theta_full 27.00
_diffrn_reflns_theta_max 27.00
_diffrn_reflns_theta_min 2.20
_diffrn_standards_number 0
_exptl_absorpt_coefficient_mu 0.632
_exptl_absorpt_correction_T_max 0.8479
_exptl_absorpt_correction_T_min 0.8330
_exptl_absorpt_correction_type multi-scan
_exptl_absorpt_process_details '(SADABS; Bruker, 2000)'
_exptl_crystal_colour colourless
_exptl_crystal_density_diffrn 1.513
_exptl_crystal_density_method 'not measured'
_exptl_crystal_description 'cut from needle'
_exptl_crystal_F_000 664
_exptl_crystal_size_max 0.30
_exptl_crystal_size_mid 0.27
_exptl_crystal_size_min 0.27
_refine_diff_density_max 0.266
_refine_diff_density_min -0.344
_refine_ls_extinction_method none
_refine_ls_goodness_of_fit_ref 1.022
_refine_ls_hydrogen_treatment mixed
_refine_ls_matrix_type full
_refine_ls_number_parameters 184
_refine_ls_number_reflns 3081
_refine_ls_number_restraints 1
_refine_ls_restrained_S_all 1.022
_refine_ls_R_factor_all 0.1071
_refine_ls_R_factor_gt 0.0544
_refine_ls_shift/su_max 0.001
_refine_ls_shift/su_mean 0.000
_refine_ls_structure_factor_coef Fsqd
_refine_ls_weighting_details 'calc w=1/[\s^2^(Fo^2^)+(0.0422P)^2^+0.3462P] where P=(Fo^2^+2Fc^2^)/3'
_refine_ls_weighting_scheme calc
_refine_ls_wR_factor_gt 0.1081
_refine_ls_wR_factor_ref 0.1289
_reflns_number_gt 1776
_reflns_number_total 3081
_reflns_threshold_expression I>2\s(I)
_cod_data_source_file hb5766.cif
_cod_data_source_block I
_cod_original_cell_volume 1437.9(5)
_cod_original_sg_symbol_H-M 'P 21/c'
_cod_database_code 2228737
_cod_database_fobs_code 2228737

loop_
_symmetry_equiv_pos_as_xyz
'x, y, z'
'-x, y+1/2, -z+1/2'
'-x, -y, -z'
'x, -y-1/2, z-1/2'

loop_
_atom_site_type_symbol
_atom_site_label
_atom_site_fract_x
_atom_site_fract_y
_atom_site_fract_z
_atom_site_U_iso_or_equiv
_atom_site_adp_type
_atom_site_calc_flag
_atom_site_refinement_flags
_atom_site_occupancy
_atom_site_disorder_assembly
_atom_site_disorder_group
Cl Cl1 0.50321(9) 1.17766(6) 0.13090(13) 0.0852(4) Uani d . 1 . .
Cl Cl2 0.27379(8) 1.10398(6) 0.61537(13) 0.0791(3) Uani d . 1 . .
Cl Cl3 0.12211(9) 0.31908(6) 0.63795(16) 0.1013(5) Uani d . 1 . .
N N1 0.27659(18) 0.81292(16) 0.4682(3) 0.0403(6) Uani d . 1 . .
N N2 0.22918(19) 0.74940(16) 0.5631(3) 0.0408(6) Uani d D 1 . .
O O1 0.20262(17) 0.64606(14) 0.3554(2) 0.0544(6) Uani d . 1 . .
C C1 0.3473(2) 0.96532(19) 0.4329(3) 0.0384(7) Uani d . 1 . .
C C2 0.3406(2) 1.0619(2) 0.4604(4) 0.0456(8) Uani d . 1 . .
C C3 0.3859(2) 1.1283(2) 0.3661(4) 0.0528(8) Uani d . 1 . .
H H3 0.3788 1.1930 0.3845 0.063 Uiso calc R 1 . .
C C4 0.4413(2) 1.0962(2) 0.2456(4) 0.0503(8) Uani d . 1 . .
C C5 0.4516(2) 1.0012(2) 0.2160(4) 0.0503(8) Uani d . 1 . .
H H5 0.4903 0.9805 0.1342 0.060 Uiso calc R 1 . .
C C6 0.4041(2) 0.9370(2) 0.3086(3) 0.0435(7) Uani d . 1 . .
H H6 0.4102 0.8724 0.2874 0.052 Uiso calc R 1 . .
C C7 0.2964(2) 0.8950(2) 0.5281(4) 0.0418(7) Uani d . 1 . .
H H7 0.2790 0.9101 0.6302 0.050 Uiso calc R 1 . .
C C8 0.1933(2) 0.66637(19) 0.4955(4) 0.0396(7) Uani d . 1 . .
C C9 0.1403(2) 0.59954(19) 0.5991(3) 0.0361(6) Uani d . 1 . .
C C10 0.1539(2) 0.5032(2) 0.5755(4) 0.0475(8) Uani d . 1 . .
H H10 0.1974 0.4820 0.4999 0.057 Uiso calc R 1 . .
C C11 0.1030(3) 0.4393(2) 0.6640(4) 0.0582(9) Uani d . 1 . .
C C12 0.0359(3) 0.4696(3) 0.7725(4) 0.0723(11) Uani d . 1 . .
H H12 0.0004 0.4258 0.8307 0.087 Uiso calc R 1 . .
C C13 0.0219(3) 0.5651(3) 0.7939(4) 0.0663(10) Uani d . 1 . .
H H13 -0.0235 0.5860 0.8671 0.080 Uiso calc R 1 . .
C C14 0.0743(2) 0.6307(2) 0.7086(3) 0.0490(8) Uani d . 1 . .
H H14 0.0650 0.6954 0.7250 0.059 Uiso calc R 1 . .
H H2 0.227(2) 0.763(2) 0.6680(15) 0.059 Uiso d D 1 . .

loop_
_atom_site_aniso_label
_atom_site_aniso_U_11
_atom_site_aniso_U_22
_atom_site_aniso_U_33
_atom_site_aniso_U_12
_atom_site_aniso_U_13
_atom_site_aniso_U_23
Cl1 0.1072(8) 0.0612(6) 0.0882(8) -0.0214(5) 0.0174(6) 0.0292(5)
Cl2 0.0891(7) 0.0575(6) 0.0975(8) 0.0031(5) 0.0376(6) -0.0209(5)
Cl3 0.1025(8) 0.0464(5) 0.1416(11) -0.0168(5) -0.0342(7) 0.0293(6)
N1 0.0504(14) 0.0348(13) 0.0360(15) -0.0021(11) 0.0066(11) 0.0053(11)
N2 0.0556(15) 0.0390(13) 0.0290(13) -0.0088(11) 0.0094(12) -0.0006(12)
O1 0.0815(15) 0.0482(12) 0.0366(13) -0.0143(11) 0.0201(11) -0.0062(10)
C1 0.0382(15) 0.0357(16) 0.0393(17) -0.0020(13) -0.0017(13) 0.0028(13)
C2 0.0452(17) 0.0405(17) 0.050(2) 0.0006(13) 0.0034(14) -0.0049(15)
C3 0.0559(19) 0.0327(16) 0.066(2) -0.0040(14) -0.0073(17) 0.0029(16)
C4 0.0522(18) 0.0457(18) 0.051(2) -0.0096(15) -0.0022(16) 0.0176(16)
C5 0.0604(19) 0.049(2) 0.042(2) -0.0016(15) 0.0087(15) 0.0100(15)
C6 0.0555(18) 0.0354(15) 0.0388(18) -0.0012(13) 0.0025(14) 0.0029(14)
C7 0.0488(17) 0.0427(17) 0.0336(17) -0.0007(14) 0.0050(13) -0.0005(14)
C8 0.0461(17) 0.0397(17) 0.0336(18) 0.0025(13) 0.0080(13) 0.0014(14)
C9 0.0393(15) 0.0412(16) 0.0267(16) -0.0059(13) 0.0007(12) 0.0022(13)
C10 0.0417(16) 0.0453(18) 0.052(2) -0.0023(13) -0.0060(14) 0.0035(15)
C11 0.060(2) 0.0458(19) 0.061(2) -0.0173(16) -0.0191(18) 0.0191(17)
C12 0.074(2) 0.090(3) 0.049(2) -0.041(2) -0.0053(19) 0.025(2)
C13 0.058(2) 0.099(3) 0.043(2) -0.024(2) 0.0126(16) -0.001(2)
C14 0.0478(17) 0.062(2) 0.0370(18) -0.0102(15) 0.0069(14) -0.0009(16)

loop_
_atom_type_symbol
_atom_type_description
_atom_type_scat_dispersion_real
_atom_type_scat_dispersion_imag
_atom_type_scat_source
C C 0.0033 0.0016 'International Tables Vol C Tables 4.2.6.8 and 6.1.1.4'
H H 0.0000 0.0000 'International Tables Vol C Tables 4.2.6.8 and 6.1.1.4'
N N 0.0061 0.0033 'International Tables Vol C Tables 4.2.6.8 and 6.1.1.4'
O O 0.0106 0.0060 'International Tables Vol C Tables 4.2.6.8 and 6.1.1.4'
Cl Cl 0.1484 0.1585 'International Tables Vol C Tables 4.2.6.8 and 6.1.1.4'

loop_
_geom_angle_atom_site_label_1
_geom_angle_atom_site_label_2
_geom_angle_atom_site_label_3
_geom_angle_site_symmetry_1
_geom_angle_site_symmetry_3
_geom_angle
_geom_angle_publ_flag
C7 N1 N2 . . 116.1(2) ?
C8 N2 N1 . . 117.7(2) ?
C8 N2 H2 . . 122.6(19) ?
N1 N2 H2 . . 119.5(19) ?
C2 C1 C6 . . 117.1(3) ?
C2 C1 C7 . . 122.4(3) ?
C6 C1 C7 . . 120.5(3) ?
C1 C2 C3 . . 122.1(3) ?
C1 C2 Cl2 . . 120.4(2) ?
C3 C2 Cl2 . . 117.5(2) ?
C4 C3 C2 . . 118.3(3) ?
C4 C3 H3 . . 120.8 ?
C2 C3 H3 . . 120.8 ?
C3 C4 C5 . . 121.5(3) ?
C3 C4 Cl1 . . 119.2(2) ?
C5 C4 Cl1 . . 119.2(3) ?
C4 C5 C6 . . 119.1(3) ?
C4 C5 H5 . . 120.4 ?
C6 C5 H5 . . 120.4 ?
C5 C6 C1 . . 121.9(3) ?
C5 C6 H6 . . 119.0 ?
C1 C6 H6 . . 119.0 ?
N1 C7 C1 . . 118.5(3) ?
N1 C7 H7 . . 120.7 ?
C1 C7 H7 . . 120.7 ?
O1 C8 N2 . . 122.4(3) ?
O1 C8 C9 . . 120.8(3) ?
N2 C8 C9 . . 116.8(3) ?
C14 C9 C10 . . 120.1(3) ?
C14 C9 C8 . . 122.0(3) ?
C10 C9 C8 . . 117.8(3) ?
C11 C10 C9 . . 119.6(3) ?
C11 C10 H10 . . 120.2 ?
C9 C10 H10 . . 120.2 ?
C10 C11 C12 . . 120.8(3) ?
C10 C11 Cl3 . . 119.7(3) ?
C12 C11 Cl3 . . 119.5(3) ?
C13 C12 C11 . . 119.2(3) ?
C13 C12 H12 . . 120.4 ?
C11 C12 H12 . . 120.4 ?
C12 C13 C14 . . 120.9(3) ?
C12 C13 H13 . . 119.5 ?
C14 C13 H13 . . 119.5 ?
C9 C14 C13 . . 119.3(3) ?
C9 C14 H14 . . 120.3 ?
C13 C14 H14 . . 120.3 ?

loop_
_geom_bond_atom_site_label_1
_geom_bond_atom_site_label_2
_geom_bond_site_symmetry_2
_geom_bond_distance
_geom_bond_publ_flag
Cl1 C4 . 1.733(3) ?
Cl2 C2 . 1.728(3) ?
Cl3 C11 . 1.726(3) ?
N1 C7 . 1.269(3) ?
N1 N2 . 1.375(3) ?
N2 C8 . 1.347(3) ?
N2 H2 . 0.896(10) ?
O1 C8 . 1.222(3) ?
C1 C2 . 1.382(4) ?
C1 C6 . 1.384(4) ?
C1 C7 . 1.462(4) ?
C2 C3 . 1.386(4) ?
C3 C4 . 1.365(4) ?
C3 H3 . 0.9300 ?
C4 C5 . 1.369(4) ?
C5 C6 . 1.370(4) ?
C5 H5 . 0.9300 ?
C6 H6 . 0.9300 ?
C7 H7 . 0.9300 ?
C8 C9 . 1.487(4) ?
C9 C14 . 1.374(4) ?
C9 C10 . 1.383(4) ?
C10 C11 . 1.368(4) ?
C10 H10 . 0.9300 ?
C11 C12 . 1.373(5) ?
C12 C13 . 1.371(5) ?
C12 H12 . 0.9300 ?
C13 C14 . 1.377(4) ?
C13 H13 . 0.9300 ?
C14 H14 . 0.9300 ?

loop_
_geom_hbond_atom_site_label_D
_geom_hbond_atom_site_label_H
_geom_hbond_atom_site_label_A
_geom_hbond_site_symmetry_A
_geom_hbond_distance_DH
_geom_hbond_distance_HA
_geom_hbond_distance_DA
_geom_hbond_angle_DHA
N2 H2 O1 4_576 0.896(10) 2.076(16) 2.900(3) 152(3)
C7 H7 O1 4_576 0.93 2.35 3.155(3) 145

loop_
_cod_related_entry_id
_cod_related_entry_database
_cod_related_entry_code
1 ChemSpider 5281072
